data_2017776
loop_
_publ_author_name
'Schmidt, Martin U.'
'Paulus, Erich F.'
'Rademacher, Nadine'
'Day, Graeme M.'

_publ_section_title
;
 Experimental and predicted crystal structures of Pigment Red 168 and
 other dihalogenated anthanthrones
;
_journal_coeditor_code OG5041
_journal_issue 5
_journal_name_full 'Acta Crystallographica Section B'
_journal_page_first 515
_journal_page_last 526
_journal_paper_doi 10.1107/S0108768110028247
_journal_volume 66
_journal_year 2010
_chemical_formula_moiety 'C22 H8 Br2 O2'
_chemical_formula_sum 'C22 H8 Br2 O2'
_chemical_formula_weight 464.10
_chemical_melting_point_gt 300
_chemical_name_common 'Pigment Red 168, alpha-phase'
_chemical_name_systematic
;
 4,10-Dibromo-anthanthrone, alpha-phase
;
_space_group_IT_number 14
_symmetry_cell_setting monoclinic
_symmetry_space_group_name_Hall '-P 2ybc'
_symmetry_space_group_name_H-M 'P 1 21/c 1'
_atom_sites_solution_hydrogens difmap
_atom_sites_solution_primary direct
_atom_sites_solution_secondary difmap
_audit_creation_method SHELXL-97
_cell_angle_alpha 90.00
_cell_angle_beta 92.560(10)
_cell_angle_gamma 90.00
_cell_formula_units_Z 2
_cell_length_a 3.8650(10)
_cell_length_b 19.424(2)
_cell_length_c 10.1130(10)
_cell_measurement_reflns_used 25
_cell_measurement_temperature 293(2)
_cell_measurement_theta_max 24.0
_cell_measurement_theta_min 4.5
_cell_volume 758.5(2)
_computing_cell_refinement 'R3m/V-software (Siemens)'
_computing_data_collection 'R3m/V-software (Siemens)'
_computing_data_reduction 'R3m/V-software (Siemens)'
_computing_molecular_graphics 'SHELXTL-PLUS-97 (Sheldrick, 1997)'
_computing_publication_material 'SHELXTL-PLUS-97 (Sheldrick, 1997)'
_computing_structure_refinement 'SHELXL-97 (Sheldrick, 1997)'
_computing_structure_solution 'SHELXS-97 (Sheldrick, 1990)'
_diffrn_ambient_temperature 293(2)
_diffrn_measured_fraction_theta_full 1.000
_diffrn_measured_fraction_theta_max 1.000
_diffrn_measurement_device_type 'R3m/V (Siemens)'
_diffrn_measurement_method omega-2theta
_diffrn_radiation_monochromator graphite
_diffrn_radiation_source 'fine-focus sealed tube'
_diffrn_radiation_type MoK\a
_diffrn_radiation_wavelength 0.71070
_diffrn_reflns_av_R_equivalents 0.0261
_diffrn_reflns_av_sigmaI/netI 0.0310
_diffrn_reflns_limit_h_max 5
_diffrn_reflns_limit_h_min -5
_diffrn_reflns_limit_k_max 25
_diffrn_reflns_limit_k_min 0
_diffrn_reflns_limit_l_max 13
_diffrn_reflns_limit_l_min -13
_diffrn_reflns_number 3661
_diffrn_reflns_theta_full 28.06
_diffrn_reflns_theta_max 28.06
_diffrn_reflns_theta_min 2.10
_diffrn_standards_decay_% <1
_diffrn_standards_interval_count 69
_diffrn_standards_number 1
_exptl_absorpt_coefficient_mu 5.359
_exptl_absorpt_correction_T_max 0.948
_exptl_absorpt_correction_T_min 0.218
_exptl_absorpt_correction_type psi-scan
_exptl_crystal_colour red
_exptl_crystal_density_diffrn 2.032
_exptl_crystal_density_method 'not measured'
_exptl_crystal_description plate
_exptl_crystal_F_000 452
_exptl_crystal_size_max 0.50
_exptl_crystal_size_mid 0.25
_exptl_crystal_size_min 0.01
_refine_diff_density_max 0.553
_refine_diff_density_min -0.579
_refine_ls_extinction_method none
_refine_ls_goodness_of_fit_ref 1.036
_refine_ls_hydrogen_treatment refall
_refine_ls_matrix_type full
_refine_ls_number_parameters 134
_refine_ls_number_reflns 1838
_refine_ls_number_restraints 0
_refine_ls_restrained_S_all 1.036
_refine_ls_R_factor_all 0.0535
_refine_ls_R_factor_gt 0.0435
_refine_ls_shift/su_max 0.000
_refine_ls_shift/su_mean 0.000
_refine_ls_structure_factor_coef Fsqd
_refine_ls_weighting_details 'calc w=1/[\s^2^(Fo^2^)+(0.0803P)^2^+0.1814P] where P=(Fo^2^+2Fc^2^)/3'
_refine_ls_weighting_scheme calc
_refine_ls_wR_factor_gt 0.1123
_refine_ls_wR_factor_ref 0.1181
_reflns_number_gt 1499
_reflns_number_total 1838
_reflns_threshold_expression >2sigma(I)
_cod_data_source_file og5041.cif
_cod_data_source_block pu280
_cod_depositor_comments
;
The following automatic conversions were performed:

'_chemical_melting_point' tag was changed to
'_chemical_melting_point_gt' since the value was specified 'more
than' ('>') a certain temperature. The value '>300' was changed to
'300' - it should be numeric and without a unit designator.

Automatic conversion script
Id: cif_fix_values 1569 2011-02-09 13:29:24Z adriana 
;
_cod_original_sg_symbol_H-M 'P 2(1)/c'
_cod_database_code 2017776

loop_
_symmetry_equiv_pos_as_xyz
'x, y, z'
'x, -y+1/2, z+1/2'
'-x, -y, -z'
'-x, y-1/2, -z-1/2'

loop_
_atom_site_type_symbol
_atom_site_label
_atom_site_fract_x
_atom_site_fract_y
_atom_site_fract_z
_atom_site_U_iso_or_equiv
_atom_site_adp_type
_atom_site_calc_flag
_atom_site_refinement_flags
_atom_site_occupancy
_atom_site_disorder_assembly
_atom_site_disorder_group
C C01 0.2997(9) -0.19363(18) 0.0111(4) 0.0353(7) Uani d . 1 . .
C C02 0.2213(10) -0.22540(18) 0.1302(4) 0.0406(8) Uani d . 1 . .
C C03 0.0647(9) -0.18868(19) 0.2269(4) 0.0374(7) Uani d . 1 . .
C C04 -0.0190(9) -0.11848(16) 0.2087(3) 0.0304(7) Uani d . 1 . .
C C05 0.0539(8) -0.08627(16) 0.0862(3) 0.0277(6) Uani d . 1 . .
C C06 -0.0361(7) -0.01604(16) 0.0635(3) 0.0269(6) Uani d . 1 . .
C C07 0.1726(8) 0.07663(18) -0.3070(3) 0.0321(7) Uani d . 1 . .
C C08 0.2574(9) 0.00979(19) -0.2847(3) 0.0343(7) Uani d . 1 . .
C C09 0.1921(8) -0.02116(16) -0.1614(3) 0.0291(6) Uani d . 1 . .
C C10 0.3004(9) -0.09342(17) -0.1398(3) 0.0316(7) Uani d . 1 . .
C C11 0.2147(8) -0.12559(17) -0.0119(3) 0.0301(7) Uani d . 1 . .
H H01 0.429(11) -0.220(2) -0.055(4) 0.040(11) Uiso d . 1 . .
H H02 0.271(8) -0.2695(17) 0.159(3) 0.017(8) Uiso d . 1 . .
H H03 0.041(12) -0.207(3) 0.308(5) 0.066(15) Uiso d . 1 . .
H H08 0.384(12) -0.020(2) -0.351(5) 0.054(13) Uiso d . 1 . .
Br Br1 0.26710(10) 0.11466(2) -0.47457(4) 0.04355(18) Uani d . 1 . .
O O1 0.4590(9) -0.12517(13) -0.2226(3) 0.0473(7) Uani d . 1 . .

loop_
_atom_site_aniso_label
_atom_site_aniso_U_11
_atom_site_aniso_U_22
_atom_site_aniso_U_33
_atom_site_aniso_U_12
_atom_site_aniso_U_13
_atom_site_aniso_U_23
C01 0.0380(18) 0.0255(16) 0.0421(18) 0.0025(13) -0.0023(14) -0.0017(13)
C02 0.047(2) 0.0272(17) 0.047(2) 0.0009(15) -0.0057(16) 0.0060(14)
C03 0.0398(18) 0.0332(17) 0.0388(18) -0.0013(14) -0.0035(14) 0.0074(14)
C04 0.0303(15) 0.0285(15) 0.0320(16) -0.0034(12) -0.0035(12) 0.0028(11)
C05 0.0286(14) 0.0263(14) 0.0280(14) -0.0023(12) -0.0007(11) -0.0012(12)
C06 0.0258(14) 0.0261(14) 0.0286(15) -0.0036(11) -0.0015(11) -0.0009(11)
C07 0.0321(16) 0.0359(17) 0.0282(14) -0.0085(13) 0.0003(12) 0.0067(12)
C08 0.0360(17) 0.0373(18) 0.0295(15) -0.0015(14) 0.0025(13) -0.0016(13)
C09 0.0305(15) 0.0272(15) 0.0296(14) -0.0023(12) 0.0000(12) -0.0031(12)
C10 0.0336(16) 0.0302(16) 0.0311(15) -0.0016(13) 0.0022(12) -0.0039(13)
C11 0.0324(16) 0.0251(16) 0.0326(16) -0.0015(12) -0.0021(12) -0.0035(11)
Br1 0.0465(3) 0.0503(3) 0.0344(2) -0.00144(16) 0.00691(15) 0.01158(14)
O1 0.0681(19) 0.0342(14) 0.0407(15) 0.0112(12) 0.0141(13) -0.0060(10)

loop_
_atom_type_symbol
_atom_type_description
_atom_type_scat_dispersion_real
_atom_type_scat_dispersion_imag
_atom_type_scat_source
C C 0.0033 0.0016 'International Tables Vol C Tables 4.2.6.8 and 6.1.1.4'
H H 0.0000 0.0000 'International Tables Vol C Tables 4.2.6.8 and 6.1.1.4'
Br Br -0.2901 2.4595 'International Tables Vol C Tables 4.2.6.8 and 6.1.1.4'
O O 0.0106 0.0060 'International Tables Vol C Tables 4.2.6.8 and 6.1.1.4'

loop_
_geom_angle_atom_site_label_1
_geom_angle_atom_site_label_2
_geom_angle_atom_site_label_3
_geom_angle_site_symmetry_1
_geom_angle_site_symmetry_3
_geom_angle
_geom_angle_publ_flag
C11 C01 C02 . . 120.6(3) ?
C11 C01 H01 . . 120(2) ?
C02 C01 H01 . . 119(2) ?
C03 C02 C01 . . 120.2(3) ?
C03 C02 H02 . . 110(2) ?
C01 C02 H02 . . 129(2) ?
C02 C03 C04 . . 121.0(3) ?
C02 C03 H03 . . 120(3) ?
C04 C03 H03 . . 118(3) ?
C03 C04 C05 . . 119.0(3) ?
C03 C04 C07 . 3 123.8(3) ?
C05 C04 C07 . 3 117.2(3) ?
C11 C05 C06 . . 121.0(3) ?
C11 C05 C04 . . 118.8(3) ?
C06 C05 C04 . . 120.2(3) ?
C09 C06 C05 3 . 119.7(3) ?
C09 C06 C06 3 3 120.7(4) ?
C05 C06 C06 . 3 119.6(3) ?
C08 C07 C04 . 3 122.2(3) ?
C08 C07 Br1 . . 117.8(3) ?
C04 C07 Br1 3 . 120.0(2) ?
C07 C08 C09 . . 120.1(3) ?
C07 C08 H08 . . 123(3) ?
C09 C08 H08 . . 117(3) ?
C06 C09 C08 3 . 120.5(3) ?
C06 C09 C10 3 . 121.3(3) ?
C08 C09 C10 . . 118.2(3) ?
O1 C10 C09 . . 121.6(3) ?
O1 C10 C11 . . 121.3(3) ?
C09 C10 C11 . . 117.0(3) ?
C01 C11 C05 . . 120.5(3) ?
C01 C11 C10 . . 119.2(3) ?
C05 C11 C10 . . 120.3(3) ?

loop_
_geom_bond_atom_site_label_1
_geom_bond_atom_site_label_2
_geom_bond_site_symmetry_2
_geom_bond_distance
_geom_bond_publ_flag
C01 C11 . 1.379(5) ?
C01 C02 . 1.399(5) ?
C01 H01 . 0.99(4) ?
C02 C03 . 1.373(5) ?
C02 H02 . 0.92(3) ?
C03 C04 . 1.412(5) ?
C03 H03 . 0.90(5) ?
C04 C05 . 1.427(4) ?
C04 C07 3 1.433(5) ?
C05 C11 . 1.417(4) ?
C05 C06 . 1.424(4) ?
C06 C09 3 1.385(4) ?
C06 C06 3 1.465(6) ?
C07 C08 . 1.356(5) ?
C07 C04 3 1.433(5) ?
C07 Br1 . 1.899(3) ?
C08 C09 . 1.417(4) ?
C08 H08 . 1.02(5) ?
C09 C06 3 1.385(4) ?
C09 C10 . 1.478(5) ?
C10 O1 . 1.226(4) ?
C10 C11 . 1.487(5) ?

loop_
_geom_torsion_atom_site_label_1
_geom_torsion_atom_site_label_2
_geom_torsion_atom_site_label_3
_geom_torsion_atom_site_label_4
_geom_torsion_site_symmetry_1
_geom_torsion_site_symmetry_2
_geom_torsion_site_symmetry_3
_geom_torsion_site_symmetry_4
_geom_torsion
_geom_torsion_publ_flag
C11 C01 C02 C03 . . . . -1.3(6) ?
C01 C02 C03 C04 . . . . -0.2(6) ?
C02 C03 C04 C05 . . . . 1.5(5) ?
C02 C03 C04 C07 . . . 3 -178.0(3) ?
C03 C04 C05 C11 . . . . -1.3(5) ?
C07 C04 C05 C11 3 . . . 178.2(3) ?
C03 C04 C05 C06 . . . . 178.3(3) ?
C07 C04 C05 C06 3 . . . -2.1(4) ?
C11 C05 C06 C09 . . . 3 -179.8(3) ?
C04 C05 C06 C09 . . . 3 0.6(4) ?
C11 C05 C06 C06 . . . 3 0.5(5) ?
C04 C05 C06 C06 . . . 3 -179.1(3) ?
C04 C07 C08 C09 3 . . . 0.6(5) ?
Br1 C07 C08 C09 . . . . -179.9(2) ?
C07 C08 C09 C06 . . . 3 1.1(5) ?
C07 C08 C09 C10 . . . . -177.9(3) ?
C06 C09 C10 O1 3 . . . -175.1(3) ?
C08 C09 C10 O1 . . . . 3.8(5) ?
C06 C09 C10 C11 3 . . . 3.7(4) ?
C08 C09 C10 C11 . . . . -177.4(3) ?
C02 C01 C11 C05 . . . . 1.5(5) ?
C02 C01 C11 C10 . . . . -179.8(3) ?
C06 C05 C11 C01 . . . . -179.8(3) ?
C04 C05 C11 C01 . . . . -0.2(5) ?
C06 C05 C11 C10 . . . . 1.5(4) ?
C04 C05 C11 C10 . . . . -178.9(3) ?
O1 C10 C11 C01 . . . . -3.4(5) ?
C09 C10 C11 C01 . . . . 177.8(3) ?
O1 C10 C11 C05 . . . . 175.3(3) ?
C09 C10 C11 C05 . . . . -3.5(4) ?
